data_7133918
loop_
_publ_author_name
'Harsha, Priyasha'
'Das, Dinabandhu'

_publ_section_title
;
 Bidirectional strain release in a thermosalient organic salt crystal
 induced by anisotropic thermal expansion and phase transformation.
;
_journal_issue 95
_journal_name_full 'Chemical communications (Cambridge, England)'
_journal_page_first 14105
_journal_page_last 14108
_journal_paper_doi 10.1039/d4cc04764h
_journal_volume 60
_journal_year 2024
_chemical_formula_moiety 'C4 H O4, C3 H5 N2'
_chemical_formula_sum 'C7 H6 N2 O4'
_chemical_formula_weight 182.14
_space_group_crystal_system monoclinic
_space_group_IT_number 14
_space_group_name_Hall '-P 2ybc'
_space_group_name_H-M_alt 'P 1 21/c 1'
_atom_sites_solution_hydrogens mixed
_audit_creation_method SHELXL-2019/3
_audit_update_record
;
2024-09-13 deposited with the CCDC.	2024-11-01 downloaded from the CCDC.
;
_cell_angle_alpha 90
_cell_angle_beta 99.955(4)
_cell_angle_gamma 90
_cell_formula_units_Z 4
_cell_length_a 9.3883(10)
_cell_length_b 10.9737(14)
_cell_length_c 7.6099(9)
_cell_measurement_reflns_used 6519
_cell_measurement_temperature 350(2)
_cell_measurement_theta_max 28.37
_cell_measurement_theta_min 2.20
_cell_volume 772.20(16)
_computing_cell_refinement 'Bruker SAINT'
_computing_data_collection 'Bruker APEX3'
_computing_data_reduction 'Bruker SAINT'
_computing_molecular_graphics 'XSeed (Barbour 2017)'
_computing_structure_refinement 'SHELXL-2019/2 (Sheldrick, 2019)'
_computing_structure_solution 'SHELXT 2018/2 (Sheldrick, 2018)'
_diffrn_ambient_temperature 350(2)
_diffrn_measured_fraction_theta_full 0.984
_diffrn_measured_fraction_theta_max 0.987
_diffrn_measurement_device_type 'Bruker APEX-III CMOS detector'
_diffrn_measurement_method '\f and \w scans'
_diffrn_radiation_type MoK\a
_diffrn_radiation_wavelength 0.71073
_diffrn_reflns_av_R_equivalents 0.0224
_diffrn_reflns_av_unetI/netI 0.0135
_diffrn_reflns_Laue_measured_fraction_full 0.984
_diffrn_reflns_Laue_measured_fraction_max 0.987
_diffrn_reflns_limit_h_max 11
_diffrn_reflns_limit_h_min -12
_diffrn_reflns_limit_k_max 14
_diffrn_reflns_limit_k_min -14
_diffrn_reflns_limit_l_max 10
_diffrn_reflns_limit_l_min -10
_diffrn_reflns_number 13900
_diffrn_reflns_point_group_measured_fraction_full 0.984
_diffrn_reflns_point_group_measured_fraction_max 0.987
_diffrn_reflns_theta_full 25.000
_diffrn_reflns_theta_max 28.369
_diffrn_reflns_theta_min 2.881
_diffrn_source Microfocus
_exptl_absorpt_coefficient_mu 0.131
_exptl_absorpt_correction_T_max 0.7457
_exptl_absorpt_correction_T_min 0.7075
_exptl_absorpt_correction_type none
_exptl_absorpt_process_details SADABS
_exptl_crystal_colour colourless
_exptl_crystal_density_diffrn 1.567
_exptl_crystal_density_meas ?
_exptl_crystal_description Block
_exptl_crystal_F_000 376
_exptl_crystal_recrystallization_method 'Re-crystallisation from solvent: Mixture of Methanol and Water'
_exptl_crystal_size_max 0.298
_exptl_crystal_size_mid 0.258
_exptl_crystal_size_min 0.150
_refine_diff_density_max 0.298
_refine_diff_density_min -0.147
_refine_diff_density_rms 0.032
_refine_ls_extinction_method none
_refine_ls_goodness_of_fit_ref 1.047
_refine_ls_hydrogen_treatment mixed
_refine_ls_matrix_type full
_refine_ls_number_parameters 142
_refine_ls_number_reflns 1911
_refine_ls_number_restraints 0
_refine_ls_restrained_S_all 1.047
_refine_ls_R_factor_all 0.0461
_refine_ls_R_factor_gt 0.0405
_refine_ls_shift/su_max 0.000
_refine_ls_shift/su_mean 0.000
_refine_ls_structure_factor_coef Fsqd
_refine_ls_weighting_details 'w=1/[\s^2^(Fo^2^)+(0.0654P)^2^+0.1307P] where P=(Fo^2^+2Fc^2^)/3'
_refine_ls_weighting_scheme calc
_refine_ls_wR_factor_gt 0.1156
_refine_ls_wR_factor_ref 0.1215
_reflns_Friedel_coverage 0.000
_reflns_number_gt 1651
_reflns_number_total 1911
_reflns_threshold_expression 'I > 2\s(I)'
_cod_data_source_file d4cc04764h4.cif
_cod_data_source_block SQIM350K_HT
_cod_depositor_comments
;
The following automatic conversions were performed:

data item '_exptl_crystal_density_meas' value 'not measured' was
changed to '?' -- the value is perceived as not measured.

Automatic conversion script
Id: cif_fix_values 8170 2020-07-09 18:12:32Z antanas 

 Adding full bibliography for 7133913--7133921.cif.
;
_cod_original_sg_symbol_H-M 'P 21/c'
_cod_database_code 7133918
_shelx_shelxl_version_number 2019/3
_shelx_space_group_comment
;
The symmetry employed for this shelxl refinement is uniquely defined
by the following loop, which should always be used as a source of
symmetry information in preference to the above space-group names.
They are only intended as comments.
;

loop_
_space_group_symop_operation_xyz
'x, y, z'
'-x, y+1/2, -z+1/2'
'-x, -y, -z'
'x, -y-1/2, z-1/2'

loop_
_atom_site_label
_atom_site_type_symbol
_atom_site_fract_x
_atom_site_fract_y
_atom_site_fract_z
_atom_site_U_iso_or_equiv
_atom_site_adp_type
_atom_site_occupancy
_atom_site_site_symmetry_order
_atom_site_calc_flag
_atom_site_refinement_flags_posn
_atom_site_refinement_flags_adp
_atom_site_refinement_flags_occupancy
_atom_site_disorder_assembly
_atom_site_disorder_group
O1 O 1.02286(9) 0.87797(7) 0.18111(14) 0.0498(3) Uani 1 1 d . . . . .
O3 O 0.69577(10) 0.60811(8) 0.33449(15) 0.0564(3) Uani 1 1 d . . . . .
O4 O 1.01576(10) 0.59428(8) 0.21531(15) 0.0562(3) Uani 1 1 d . . . . .
O2 O 0.70511(10) 0.90061(8) 0.29711(17) 0.0626(3) Uani 1 1 d . . . . .
C3 C 0.78286(11) 0.68187(10) 0.29274(16) 0.0387(3) Uani 1 1 d . . . . .
C2 C 0.78617(12) 0.81811(10) 0.27627(16) 0.0406(3) Uani 1 1 d . . . . .
C4 C 0.92275(11) 0.67776(10) 0.24021(16) 0.0380(3) Uani 1 1 d . . . . .
C1 C 0.93061(11) 0.80565(9) 0.22332(15) 0.0373(3) Uani 1 1 d . . . . .
N1 N 0.45455(12) 0.70944(11) 0.44285(16) 0.0511(3) Uani 1 1 d . . . . .
N2 N 0.25502(12) 0.71539(12) 0.54046(16) 0.0517(3) Uani 1 1 d . . . . .
C5 C 0.42290(15) 0.82881(13) 0.4627(2) 0.0553(4) Uani 1 1 d . . . . .
C7 C 0.35083(14) 0.64253(14) 0.4900(2) 0.0559(4) Uani 1 1 d . . . . .
C6 C 0.29715(16) 0.83279(14) 0.5242(2) 0.0552(4) Uani 1 1 d . . . . .
H4 H 0.9925(16) 0.5144(17) 0.256(2) 0.085(6) Uiso 1 1 d . . . . .
H2 H 0.173(2) 0.692(2) 0.583(3) 0.089(6) Uiso 1 1 d . . . . .
H1 H 0.534(2) 0.6818(19) 0.404(3) 0.082(6) Uiso 1 1 d . . . . .
H5 H 0.481(2) 0.8899(18) 0.437(2) 0.081(6) Uiso 1 1 d . . . . .
H6 H 0.2479(19) 0.8967(19) 0.553(2) 0.081(6) Uiso 1 1 d . . . . .
H7 H 0.346(2) 0.555(2) 0.491(3) 0.101(7) Uiso 1 1 d . . . . .

loop_
_atom_site_aniso_label
_atom_site_aniso_U_11
_atom_site_aniso_U_22
_atom_site_aniso_U_33
_atom_site_aniso_U_23
_atom_site_aniso_U_13
_atom_site_aniso_U_12
O1 0.0428(4) 0.0294(4) 0.0857(7) 0.0011(4) 0.0345(4) -0.0035(3)
O3 0.0460(5) 0.0367(4) 0.0956(7) 0.0064(4) 0.0379(5) -0.0048(4)
O4 0.0483(5) 0.0289(4) 0.1017(8) 0.0035(4) 0.0419(5) 0.0047(3)
O2 0.0523(5) 0.0373(5) 0.1088(8) 0.0027(5) 0.0433(5) 0.0086(4)
C3 0.0355(5) 0.0303(5) 0.0546(6) 0.0019(4) 0.0198(4) 0.0000(4)
C2 0.0369(5) 0.0308(5) 0.0588(7) 0.0018(4) 0.0216(5) -0.0001(4)
C4 0.0345(5) 0.0286(5) 0.0552(6) 0.0004(4) 0.0197(4) -0.0002(4)
C1 0.0341(5) 0.0288(5) 0.0531(6) 0.0000(4) 0.0188(4) 0.0007(4)
N1 0.0395(5) 0.0532(7) 0.0659(7) 0.0013(5) 0.0240(5) 0.0027(5)
N2 0.0389(5) 0.0594(7) 0.0616(7) 0.0009(5) 0.0221(5) -0.0066(5)
C5 0.0550(8) 0.0454(7) 0.0705(8) -0.0030(6) 0.0251(6) -0.0126(6)
C7 0.0518(7) 0.0426(7) 0.0775(9) 0.0061(6) 0.0235(7) -0.0023(5)
C6 0.0540(8) 0.0474(7) 0.0686(8) -0.0090(6) 0.0229(6) 0.0031(6)

loop_
_atom_type_symbol
_atom_type_description
_atom_type_scat_dispersion_real
_atom_type_scat_dispersion_imag
_atom_type_scat_source
C C 0.0033 0.0016 'International Tables Vol C Tables 4.2.6.8 and 6.1.1.4'
H H 0.0000 0.0000 'International Tables Vol C Tables 4.2.6.8 and 6.1.1.4'
N N 0.0061 0.0033 'International Tables Vol C Tables 4.2.6.8 and 6.1.1.4'
O O 0.0106 0.0060 'International Tables Vol C Tables 4.2.6.8 and 6.1.1.4'

loop_
_geom_angle_atom_site_label_1
_geom_angle_atom_site_label_2
_geom_angle_atom_site_label_3
_geom_angle
_geom_angle_site_symmetry_1
_geom_angle_site_symmetry_3
_geom_angle_publ_flag
O3 C3 C4 136.93(10) . . ?
O3 C3 C2 134.50(10) . . ?
C4 C3 C2 88.56(8) . . ?
O2 C2 C1 136.72(10) . . ?
O2 C2 C3 135.34(10) . . ?
C1 C2 C3 87.94(8) . . ?
O4 C4 C1 129.72(9) . . ?
O4 C4 C3 136.91(10) . . ?
C1 C4 C3 93.37(8) . . ?
O1 C1 C4 134.42(10) . . ?
O1 C1 C2 135.45(10) . . ?
C4 C1 C2 90.13(8) . . ?
C7 N1 C5 108.74(11) . . ?
C7 N2 C6 109.05(12) . . ?
C6 C5 N1 107.00(12) . . ?
N2 C7 N1 108.48(13) . . ?
C5 C6 N2 106.72(12) . . ?

loop_
_geom_bond_atom_site_label_1
_geom_bond_atom_site_label_2
_geom_bond_distance
_geom_bond_site_symmetry_2
_geom_bond_publ_flag
O1 C1 1.2566(12) . ?
O3 C3 1.2306(13) . ?
O4 C4 1.3018(13) . ?
O2 C2 1.2107(13) . ?
C3 C4 1.4381(14) . ?
C3 C2 1.5011(15) . ?
C2 C1 1.4863(14) . ?
C4 C1 1.4124(15) . ?
N1 C7 1.3178(16) . ?
N1 C5 1.3574(19) . ?
N2 C7 1.3097(18) . ?
N2 C6 1.3596(19) . ?
C5 C6 1.344(2) . ?
